data_1561166
loop_
_publ_author_name
'Abeysinghe, Dileka'
'Smith, Mark D.'
'Morrison, Gregory'
'Yeon, Jeongho'
'zur Loye, Hans-Conrad'

_publ_section_title
;
 Facile in-situ reduction: Crystal growth and magnetic studies of reduced
 vanadium (III/IV) silicates CaxLn1&#x2212;xVSiO5 (Ln = Ce--Nd, Sm--Lu, Y)
;
_journal_name_full 'Journal of Solid State Chemistry'
_journal_page_first 80
_journal_page_last 86
_journal_paper_doi 10.1016/j.jssc.2018.01.004
_journal_volume 260
_journal_year 2018
_chemical_formula_moiety 'Ca0.68 O5 Si V Y0.32'
_chemical_formula_sum 'Ca0.68 O5 Si V Y0.32'
_chemical_formula_weight 214.87
_space_group_crystal_system monoclinic
_space_group_IT_number 15
_space_group_name_Hall '-C 2yc'
_space_group_name_H-M_alt 'C 1 2/c 1'
_atom_sites_solution_hydrogens .
_cell_angle_alpha 90
_cell_angle_beta 113.012(2)
_cell_angle_gamma 90
_cell_formula_units_Z 4
_cell_length_a 6.5179(7)
_cell_length_b 8.7268(9)
_cell_length_c 6.9197(10)
_cell_measurement_reflns_used 4771
_cell_measurement_temperature 304(2)
_cell_measurement_theta_max 40.311
_cell_measurement_theta_min 4.122
_cell_volume 362.27(8)
_computing_cell_refinement 'SAINT Version 8.34a (Bruker, 2014)'
_computing_data_collection 'Bruker APEXII v2014.9-0 (Bruker, 2014)'
_computing_data_reduction 'SAINT Version 8.34a (Bruker, 2014)'
_computing_molecular_graphics various
_computing_publication_material various
_computing_structure_refinement 'SHELXL-2014/7 (Sheldrick, 2014)'
_computing_structure_solution 'SHELXS (Sheldrick, 2008)'
_diffrn_ambient_temperature 304(2)
_diffrn_detector_area_resol_mean 10.4
_diffrn_measured_fraction_theta_full 1.000
_diffrn_measured_fraction_theta_max 1.000
_diffrn_measurement_device_type 'Bruker D8 QUEST'
_diffrn_measurement_method '\w and \f scans'
_diffrn_radiation_type MoK\a
_diffrn_radiation_wavelength 0.71073
_diffrn_reflns_av_R_equivalents 0.0339
_diffrn_reflns_av_unetI/netI 0.0178
_diffrn_reflns_Laue_measured_fraction_full 1.000
_diffrn_reflns_Laue_measured_fraction_max 1.000
_diffrn_reflns_limit_h_max 11
_diffrn_reflns_limit_h_min -11
_diffrn_reflns_limit_k_max 15
_diffrn_reflns_limit_k_min -15
_diffrn_reflns_limit_l_max 12
_diffrn_reflns_limit_l_min -12
_diffrn_reflns_number 12503
_diffrn_reflns_point_group_measured_fraction_full 1.000
_diffrn_reflns_point_group_measured_fraction_max 1.000
_diffrn_reflns_theta_full 40.373
_diffrn_reflns_theta_max 40.373
_diffrn_reflns_theta_min 4.122
_diffrn_source 'microfocus sealed X-ray tube'
_exptl_absorpt_coefficient_mu 9.011
_exptl_absorpt_correction_T_max 0.1733
_exptl_absorpt_correction_T_min 0.1037
_exptl_absorpt_correction_type multi-scan
_exptl_absorpt_process_details 'SADABS Version 2014/4 (Bruker, 2014)'
_exptl_crystal_colour black
_exptl_crystal_density_diffrn 3.940
_exptl_crystal_description rod
_exptl_crystal_F_000 413
_exptl_crystal_size_max 0.060
_exptl_crystal_size_mid 0.040
_exptl_crystal_size_min 0.030
_refine_diff_density_max 0.741
_refine_diff_density_min -0.666
_refine_diff_density_rms 0.137
_refine_ls_extinction_coef 0.0067(8)
_refine_ls_extinction_expression Fc^*^=kFc[1+0.001xFc^2^\l^3^/sin(2\q)]^-1/4^
_refine_ls_extinction_method 'SHELXL-2014/7 (Sheldrick 2014'
_refine_ls_goodness_of_fit_ref 1.139
_refine_ls_hydrogen_treatment undef
_refine_ls_matrix_type full
_refine_ls_number_parameters 42
_refine_ls_number_reflns 1146
_refine_ls_number_restraints 0
_refine_ls_restrained_S_all 1.139
_refine_ls_R_factor_all 0.0419
_refine_ls_R_factor_gt 0.0288
_refine_ls_shift/su_max 0.000
_refine_ls_shift/su_mean 0.000
_refine_ls_structure_factor_coef Fsqd
_refine_ls_weighting_details 'w=1/[\s^2^(Fo^2^)+(0.0190P)^2^+1.1304P] where P=(Fo^2^+2Fc^2^)/3'
_refine_ls_weighting_scheme calc
_refine_ls_wR_factor_gt 0.0590
_refine_ls_wR_factor_ref 0.0623
_reflns_Friedel_coverage 0.000
_reflns_Friedel_fraction_full .
_reflns_Friedel_fraction_max .
_reflns_number_gt 929
_reflns_number_total 1146
_reflns_threshold_expression 'I > 2\s(I)'
_cod_data_source_file 14.cif
_cod_data_source_block 14
_cod_original_cell_volume 362.27(7)
_cod_original_sg_symbol_H-M 'C 2/c'
_cod_database_code 1561166
_shelx_space_group_comment
;
The symmetry employed for this shelxl refinement is uniquely defined
by the following loop, which should always be used as a source of
symmetry information in preference to the above space-group names.
They are only intended as comments.
;
_shelx_estimated_absorpt_t_min 0.614
_shelx_estimated_absorpt_t_max 0.774

loop_
_space_group_symop_operation_xyz
'x, y, z'
'-x, y, -z+1/2'
'x+1/2, y+1/2, z'
'-x+1/2, y+1/2, -z+1/2'
'-x, -y, -z'
'x, -y, z-1/2'
'-x+1/2, -y+1/2, -z'
'x+1/2, -y+1/2, z-1/2'

loop_
_atom_site_label
_atom_site_type_symbol
_atom_site_fract_x
_atom_site_fract_y
_atom_site_fract_z
_atom_site_U_iso_or_equiv
_atom_site_adp_type
_atom_site_occupancy
_atom_site_site_symmetry_order
_atom_site_calc_flag
_atom_site_refinement_flags_posn
_atom_site_refinement_flags_adp
_atom_site_refinement_flags_occupancy
_atom_site_disorder_assembly
_atom_site_disorder_group
Y1 Y 0.0000 0.33166(4) 0.2500 0.01868(12) Uani 0.323(3) 2 d S T P . .
Ca1 Ca 0.0000 0.33166(4) 0.2500 0.01868(12) Uani 0.677(3) 2 d S T P . .
V1 V 0.0000 0.0000 0.0000 0.00955(8) Uani 1 2 d S . P . .
Si1 Si 0.0000 0.68116(6) 0.2500 0.00723(11) Uani 1 2 d S T P . .
O1 O 0.31989(19) 0.06459(14) 0.0841(2) 0.0140(2) Uani 1 1 d . . . . .
O2 O 0.39036(19) 0.28667(13) 0.38088(19) 0.0124(2) Uani 1 1 d . . . . .
O3 O 0.0000 0.06920(19) 0.2500 0.0143(3) Uani 1 2 d S T P . .

loop_
_atom_site_aniso_label
_atom_site_aniso_U_11
_atom_site_aniso_U_22
_atom_site_aniso_U_33
_atom_site_aniso_U_23
_atom_site_aniso_U_13
_atom_site_aniso_U_12
Y1 0.00984(15) 0.00884(14) 0.0276(2) 0.000 -0.00325(13) 0.000
Ca1 0.00984(15) 0.00884(14) 0.0276(2) 0.000 -0.00325(13) 0.000
V1 0.00856(13) 0.01055(14) 0.00843(14) 0.00046(11) 0.00212(10) 0.00084(11)
Si1 0.0060(2) 0.0066(2) 0.0080(2) 0.000 0.00151(18) 0.000
O1 0.0085(4) 0.0145(5) 0.0154(5) -0.0042(4) 0.0007(4) -0.0006(4)
O2 0.0119(4) 0.0102(4) 0.0156(5) -0.0027(4) 0.0059(4) -0.0016(4)
O3 0.0143(7) 0.0130(6) 0.0116(7) 0.000 0.0006(6) 0.000

loop_
_atom_type_symbol
_atom_type_description
_atom_type_scat_dispersion_real
_atom_type_scat_dispersion_imag
_atom_type_scat_source
Ca Ca 0.2262 0.3064 'International Tables Vol C Tables 4.2.6.8 and 6.1.1.4'
O O 0.0106 0.0060 'International Tables Vol C Tables 4.2.6.8 and 6.1.1.4'
Si Si 0.0817 0.0704 'International Tables Vol C Tables 4.2.6.8 and 6.1.1.4'
V V 0.3005 0.5294 'International Tables Vol C Tables 4.2.6.8 and 6.1.1.4'
Y Y -2.7962 3.5667 'International Tables Vol C Tables 4.2.6.8 and 6.1.1.4'

loop_
_geom_angle_atom_site_label_1
_geom_angle_atom_site_label_2
_geom_angle_atom_site_label_3
_geom_angle
_geom_angle_site_symmetry_1
_geom_angle_site_symmetry_3
O3 Y1 O2 80.49(3) . 2
O3 Y1 O2 80.49(3) . .
O2 Y1 O2 160.98(6) 2 .
O3 Y1 O1 147.77(3) . 4
O2 Y1 O1 124.90(4) 2 4
O2 Y1 O1 72.98(4) . 4
O3 Y1 O1 147.77(3) . 3_455
O2 Y1 O1 72.98(4) 2 3_455
O2 Y1 O1 124.90(4) . 3_455
O1 Y1 O1 64.46(6) 4 3_455
O3 Y1 O2 66.44(3) . 8_455
O2 Y1 O2 73.50(4) 2 8_455
O2 Y1 O2 98.74(4) . 8_455
O1 Y1 O2 134.84(4) 4 8_455
O1 Y1 O2 88.34(4) 3_455 8_455
O3 Y1 O2 66.44(3) . 7_556
O2 Y1 O2 98.74(4) 2 7_556
O2 Y1 O2 73.50(4) . 7_556
O1 Y1 O2 88.34(4) 4 7_556
O1 Y1 O2 134.84(4) 3_455 7_556
O2 Y1 O2 132.88(5) 8_455 7_556
O3 Y1 Si1 180.0 . .
O2 Y1 Si1 99.51(3) 2 .
O2 Y1 Si1 99.51(3) . .
O1 Y1 Si1 32.23(3) 4 .
O1 Y1 Si1 32.23(3) 3_455 .
O2 Y1 Si1 113.56(3) 8_455 .
O2 Y1 Si1 113.56(3) 7_556 .
O3 Y1 V1 115.836(6) . 4
O2 Y1 V1 160.72(3) 2 4
O2 Y1 V1 36.88(3) . 4
O1 Y1 V1 36.14(3) 4 4
O1 Y1 V1 94.03(3) 3_455 4
O2 Y1 V1 121.32(3) 8_455 4
O2 Y1 V1 80.13(3) 7_556 4
Si1 Y1 V1 64.164(6) . 4
O3 Y1 V1 115.836(6) . 3_455
O2 Y1 V1 36.88(3) 2 3_455
O2 Y1 V1 160.72(3) . 3_455
O1 Y1 V1 94.03(3) 4 3_455
O1 Y1 V1 36.14(3) 3_455 3_455
O2 Y1 V1 80.13(3) 8_455 3_455
O2 Y1 V1 121.32(3) 7_556 3_455
Si1 Y1 V1 64.164(6) . 3_455
V1 Y1 V1 128.328(12) 4 3_455
O3 Y1 V1 30.867(5) . .
O2 Y1 V1 82.96(3) 2 .
O2 Y1 V1 80.73(3) . .
O1 Y1 V1 150.84(3) 4 .
O1 Y1 V1 125.37(3) 3_455 .
O2 Y1 V1 37.36(3) 8_455 .
O2 Y1 V1 96.24(3) 7_556 .
Si1 Y1 V1 149.133(5) . .
V1 Y1 V1 116.325(6) 4 .
V1 Y1 V1 107.739(6) 3_455 .
O3 Y1 V1 30.867(6) . 2
O2 Y1 V1 80.73(3) 2 2
O2 Y1 V1 82.96(3) . 2
O1 Y1 V1 125.37(3) 4 2
O1 Y1 V1 150.84(3) 3_455 2
O2 Y1 V1 96.24(3) 8_455 2
O2 Y1 V1 37.36(3) 7_556 2
Si1 Y1 V1 149.133(6) . 2
V1 Y1 V1 107.739(6) 4 2
V1 Y1 V1 116.325(6) 3_455 2
V1 Y1 V1 61.733(11) . 2
O3 V1 O3 180.0 5 .
O3 V1 O1 89.02(4) 5 .
O3 V1 O1 90.98(4) . .
O3 V1 O1 90.98(4) 5 5
O3 V1 O1 89.02(4) . 5
O1 V1 O1 180.0 . 5
O3 V1 O2 92.77(6) 5 8_455
O3 V1 O2 87.23(6) . 8_455
O1 V1 O2 91.19(5) . 8_455
O1 V1 O2 88.81(5) 5 8_455
O3 V1 O2 87.23(6) 5 4_545
O3 V1 O2 92.77(6) . 4_545
O1 V1 O2 88.81(5) . 4_545
O1 V1 O2 91.19(5) 5 4_545
O2 V1 O2 180.00(3) 8_455 4_545
O3 V1 Y1 89.09(2) 5 3_545
O3 V1 Y1 90.91(2) . 3_545
O1 V1 Y1 44.74(4) . 3_545
O1 V1 Y1 135.26(4) 5 3_545
O2 V1 Y1 135.88(3) 8_455 3_545
O2 V1 Y1 44.12(3) 4_545 3_545
O3 V1 Y1 90.91(2) 5 7_455
O3 V1 Y1 89.09(2) . 7_455
O1 V1 Y1 135.26(4) . 7_455
O1 V1 Y1 44.74(4) 5 7_455
O2 V1 Y1 44.12(3) 8_455 7_455
O2 V1 Y1 135.88(3) 4_545 7_455
Y1 V1 Y1 180.0 3_545 7_455
O3 V1 Ca1 89.09(2) 5 3_545
O3 V1 Ca1 90.91(2) . 3_545
O1 V1 Ca1 44.74(4) . 3_545
O1 V1 Ca1 135.26(4) 5 3_545
O2 V1 Ca1 135.88(3) 8_455 3_545
O2 V1 Ca1 44.12(3) 4_545 3_545
Y1 V1 Ca1 0.000(11) 3_545 3_545
Y1 V1 Ca1 180.000(11) 7_455 3_545
O3 V1 Ca1 90.91(2) 5 7_455
O3 V1 Ca1 89.09(2) . 7_455
O1 V1 Ca1 135.26(4) . 7_455
O1 V1 Ca1 44.74(4) 5 7_455
O2 V1 Ca1 44.12(3) 8_455 7_455
O2 V1 Ca1 135.88(3) 4_545 7_455
Y1 V1 Ca1 180.0 3_545 7_455
Y1 V1 Ca1 0.0 7_455 7_455
Ca1 V1 Ca1 180.0 3_545 7_455
O3 V1 Y1 140.11(5) 5 .
O3 V1 Y1 39.89(5) . .
O1 V1 Y1 79.58(3) . .
O1 V1 Y1 100.42(3) 5 .
O2 V1 Y1 49.93(4) 8_455 .
O2 V1 Y1 130.07(4) 4_545 .
Y1 V1 Y1 107.739(6) 3_545 .
Y1 V1 Y1 72.261(6) 7_455 .
Ca1 V1 Y1 107.7 3_545 .
Ca1 V1 Y1 72.3 7_455 .
O1 Si1 O1 103.12(9) 3_455 4
O1 Si1 O2 112.89(6) 3_455 3_455
O1 Si1 O2 108.05(6) 4 3_455
O1 Si1 O2 108.05(6) 3_455 4
O1 Si1 O2 112.89(6) 4 4
O2 Si1 O2 111.62(9) 3_455 4
O1 Si1 Y1 51.56(5) 3_455 .
O1 Si1 Y1 51.56(5) 4 .
O2 Si1 Y1 124.19(4) 3_455 .
O2 Si1 Y1 124.19(4) 4 .
O1 Si1 Ca1 63.82(5) 3_455 5_565
O1 Si1 Ca1 113.64(5) 4 5_565
O2 Si1 Ca1 137.82(5) 3_455 5_565
O2 Si1 Ca1 45.20(4) 4 5_565
Y1 Si1 Ca1 88.1 . 5_565
O1 Si1 Ca1 113.64(5) 3_455 5_566
O1 Si1 Ca1 63.82(5) 4 5_566
O2 Si1 Ca1 45.20(4) 3_455 5_566
O2 Si1 Ca1 137.82(5) 4 5_566
Y1 Si1 Ca1 88.1 . 5_566
Ca1 Si1 Ca1 176.30(2) 5_565 5_566
O1 Si1 Ca1 130.04(5) 3_455 3
O1 Si1 Ca1 79.71(4) 4 3
O2 Si1 Ca1 113.26(4) 3_455 3
O2 Si1 Ca1 35.41(4) 4 3
Y1 Si1 Ca1 112.0 . 3
Ca1 Si1 Ca1 69.493(5) 5_565 3
Ca1 Si1 Ca1 111.992(5) 5_566 3
O1 Si1 Ca1 79.71(4) 3_455 3_455
O1 Si1 Ca1 130.04(5) 4 3_455
O2 Si1 Ca1 35.41(4) 3_455 3_455
O2 Si1 Ca1 113.26(4) 4 3_455
Y1 Si1 Ca1 112.0 . 3_455
Ca1 Si1 Ca1 111.992(5) 5_565 3_455
Ca1 Si1 Ca1 69.493(5) 5_566 3_455
Ca1 Si1 Ca1 136.10(2) 3 3_455
Si1 O1 V1 138.98(7) 3_545 .
Si1 O1 Y1 96.20(6) 3_545 3_545
V1 O1 Y1 99.12(5) . 3_545
Si1 O1 Ca1 96.20(6) 3_545 3_545
V1 O1 Ca1 99.12(5) . 3_545
Y1 O1 Ca1 0.000(9) 3_545 3_545
Si1 O1 Ca1 87.99(5) 3_545 7
V1 O1 Ca1 121.07(5) . 7
Y1 O1 Ca1 110.23(4) 3_545 7
Ca1 O1 Ca1 110.23(4) 3_545 7
Si1 O2 V1 125.05(7) 3_545 4
Si1 O2 Y1 121.04(6) 3_545 .
V1 O2 Y1 99.00(5) 4 .
Si1 O2 Y1 108.06(6) 3_545 7_556
V1 O2 Y1 92.71(4) 4 7_556
Y1 O2 Y1 106.50(4) . 7_556
Si1 O2 Ca1 108.06(6) 3_545 7_556
V1 O2 Ca1 92.71(4) 4 7_556
Y1 O2 Ca1 106.5 . 7_556
Y1 O2 Ca1 0.000(14) 7_556 7_556
V1 O3 V1 141.51(10) . 2
V1 O3 Y1 109.24(5) . .
V1 O3 Y1 109.24(5) 2 .

loop_
_geom_bond_atom_site_label_1
_geom_bond_atom_site_label_2
_geom_bond_distance
_geom_bond_site_symmetry_2
Y1 O3 2.2904(17) .
Y1 O2 2.3762(12) 2
Y1 O2 2.3762(12) .
Y1 O1 2.4031(13) 4
Y1 O1 2.4031(13) 3_455
Y1 O2 2.5834(13) 8_455
Y1 O2 2.5834(13) 7_556
Y1 Si1 3.0500(7) .
Y1 V1 3.3710(3) 4
Y1 V1 3.3710(3) 3_455
Y1 V1 3.3719(4) .
Y1 V1 3.3719(4) 2
V1 O3 1.8323(6) 5
V1 O3 1.8323(6) .
V1 O1 2.0137(12) .
V1 O1 2.0137(12) 5
V1 O2 2.0483(11) 8_455
V1 O2 2.0483(11) 4_545
V1 Y1 3.3710(3) 3_545
V1 Y1 3.3710(3) 7_455
V1 Ca1 3.3710(3) 3_545
V1 Ca1 3.3710(3) 7_455
Si1 O1 1.6363(12) 3_455
Si1 O1 1.6363(12) 4
Si1 O2 1.6385(12) 3_455
Si1 O2 1.6385(12) 4
Si1 Ca1 3.4617(5) 5_565
Si1 Ca1 3.4617(5) 5_566
Si1 Ca1 3.5137(4) 3
Si1 Ca1 3.5137(4) 3_455
O1 Si1 1.6363(12) 3_545
O1 Y1 2.4031(13) 3_545
O1 Ca1 2.4031(13) 3_545
O1 Ca1 3.1086(13) 7
O2 Si1 1.6385(12) 3_545
O2 V1 2.0483(11) 4
O2 Y1 2.5834(13) 7_556
O2 Ca1 2.5834(13) 7_556
O3 V1 1.8323(6) 2
